data_4112470
loop_
_publ_author_name
'Michael J. Ingleson'
'Mary F. Mahon'
'Paul R. Raithby'
'Andrew S. Weller'

_publ_section_title
;
 [(iPr3P)6Rh6H12]2+: A High-Hydride Content Octahedron that Bridges the
 Gap between Late and Early Transition Metal Clusters
;
_journal_name_full 'Journal of the American Chemical Society'
_journal_page_first 4784
_journal_page_last 4785
_journal_paper_doi 10.1021/ja049402n
_journal_volume 126
_journal_year 2004
_chemical_formula_sum 'C124 H167 B2 F48 P6 Rh6'
_chemical_formula_weight 3394.48
_chemical_name_systematic
;
 ?
;
_space_group_IT_number 2
_symmetry_cell_setting triclinic
_symmetry_space_group_name_Hall '-P 1'
_symmetry_space_group_name_H-M 'P -1'
_atom_sites_solution_hydrogens geom
_atom_sites_solution_primary direct
_atom_sites_solution_secondary difmap
_audit_creation_method SHELXL-97
_cell_angle_alpha 73.2250(10)
_cell_angle_beta 68.2810(10)
_cell_angle_gamma 88.4600(10)
_cell_formula_units_Z 1
_cell_length_a 13.33700(10)
_cell_length_b 17.4180(2)
_cell_length_c 17.8320(2)
_cell_measurement_temperature 150(2)
_cell_volume 3669.70(7)
_computing_structure_refinement 'SHELXL-97 (Sheldrick, 1997)'
_diffrn_ambient_temperature 150(2)
_diffrn_measured_fraction_theta_full 0.981
_diffrn_measured_fraction_theta_max 0.981
_diffrn_radiation_monochromator graphite
_diffrn_radiation_source 'fine-focus sealed tube'
_diffrn_radiation_type MoK\a
_diffrn_radiation_wavelength 0.71073
_diffrn_reflns_av_R_equivalents 0.0492
_diffrn_reflns_av_sigmaI/netI 0.0432
_diffrn_reflns_limit_h_max 18
_diffrn_reflns_limit_h_min -18
_diffrn_reflns_limit_k_max 24
_diffrn_reflns_limit_k_min -24
_diffrn_reflns_limit_l_max 25
_diffrn_reflns_limit_l_min -25
_diffrn_reflns_number 70877
_diffrn_reflns_theta_full 30.04
_diffrn_reflns_theta_max 30.04
_diffrn_reflns_theta_min 4.69
_exptl_absorpt_coefficient_mu 0.829
_exptl_absorpt_correction_T_max 0.9217
_exptl_absorpt_correction_T_min 0.6362
_exptl_crystal_density_diffrn 1.536
_exptl_crystal_F_000 1713
_exptl_crystal_size_max 0.60
_exptl_crystal_size_mid 0.40
_exptl_crystal_size_min 0.10
_refine_diff_density_max 1.002
_refine_diff_density_min -1.138
_refine_diff_density_rms 0.087
_refine_ls_extinction_method none
_refine_ls_goodness_of_fit_ref 1.027
_refine_ls_hydrogen_treatment mixed
_refine_ls_matrix_type full
_refine_ls_number_parameters 1033
_refine_ls_number_reflns 21102
_refine_ls_number_restraints 0
_refine_ls_restrained_S_all 1.027
_refine_ls_R_factor_all 0.0477
_refine_ls_R_factor_gt 0.0351
_refine_ls_shift/su_max 0.004
_refine_ls_shift/su_mean 0.000
_refine_ls_structure_factor_coef Fsqd
_refine_ls_weighting_details 'calc w=1/[\s^2^(Fo^2^)+(0.0408P)^2^+3.2443P] where P=(Fo^2^+2Fc^2^)/3'
_refine_ls_weighting_scheme calc
_refine_ls_wR_factor_gt 0.0866
_refine_ls_wR_factor_ref 0.0948
_reflns_number_gt 17374
_reflns_number_total 21102
_reflns_threshold_expression >2sigma(I)
_cod_data_source_file ja049402nsi20040203_034106.cif
_cod_data_source_block h03asw9
_cod_database_code 4112470

loop_
_symmetry_equiv_pos_as_xyz
'x, y, z'
'-x, -y, -z'

loop_
_atom_site_label
_atom_site_type_symbol
_atom_site_fract_x
_atom_site_fract_y
_atom_site_fract_z
_atom_site_U_iso_or_equiv
_atom_site_adp_type
_atom_site_occupancy
_atom_site_symmetry_multiplicity
_atom_site_calc_flag
_atom_site_refinement_flags
_atom_site_disorder_assembly
_atom_site_disorder_group
Rh1 Rh 0.017375(13) 0.066584(10) 0.888662(10) 0.02103(4) Uani 1 1 d . . .
Rh2 Rh 0.143514(12) -0.033774(10) 0.954145(10) 0.02115(4) Uani 1 1 d . . .
Rh3 Rh 0.058878(13) 0.087623(10) 1.020124(10) 0.02106(4) Uani 1 1 d . . .
H100 H 0.070(3) 0.140(2) 0.923(2) 0.054(10) Uiso 1 1 d . . .
H200 H 0.148(2) -0.0002(18) 0.8729(19) 0.042(8) Uiso 1 1 d . . .
H300 H 0.197(3) 0.044(2) 0.972(2) 0.053(9) Uiso 1 1 d . . .
H400 H 0.066(3) -0.111(2) 0.940(2) 0.066(11) Uiso 1 1 d . . .
H500 H -0.036(3) -0.012(2) 0.876(2) 0.052(9) Uiso 1 1 d . . .
H600 H -0.102(3) 0.092(2) 0.927(2) 0.066(11) Uiso 1 1 d . . .
P1 P 0.02958(5) 0.14172(4) 0.75940(4) 0.02636(11) Uani 1 1 d . . .
P2 P 0.31268(5) -0.06557(4) 0.89343(4) 0.02733(12) Uani 1 1 d . . .
P3 P 0.12094(5) 0.19510(3) 1.04090(4) 0.02517(11) Uani 1 1 d . . .
C1 C 0.0785(2) 0.24759(15) 0.73403(16) 0.0356(5) Uani 1 1 d . . .
H1 H 0.0864 0.2755 0.6744 0.043 Uiso 1 1 calc R . .
C2 C 0.1904(2) 0.25404(17) 0.73880(18) 0.0426(6) Uani 1 1 d . . .
H2A H 0.2149 0.3109 0.7245 0.064 Uiso 1 1 calc R . .
H2B H 0.2422 0.2298 0.6987 0.064 Uiso 1 1 calc R . .
H2C H 0.1857 0.2256 0.7963 0.064 Uiso 1 1 calc R . .
C3 C -0.0030(3) 0.29087(17) 0.79122(18) 0.0439(6) Uani 1 1 d . . .
H3A H -0.0204 0.2602 0.8507 0.066 Uiso 1 1 calc R . .
H3B H -0.0692 0.2950 0.7792 0.066 Uiso 1 1 calc R . .
H3C H 0.0290 0.3450 0.7802 0.066 Uiso 1 1 calc R . .
C4 C -0.1015(2) 0.14729(18) 0.74568(16) 0.0373(6) Uani 1 1 d . . .
H4 H -0.1478 0.1756 0.7860 0.045 Uiso 1 1 calc R . .
C5 C -0.0951(3) 0.1978(3) 0.6579(2) 0.0608(10) Uani 1 1 d . . .
H5A H -0.0512 0.1724 0.6156 0.091 Uiso 1 1 calc R . .
H5B H -0.0618 0.2520 0.6446 0.091 Uiso 1 1 calc R . .
H5C H -0.1683 0.2013 0.6573 0.091 Uiso 1 1 calc R . .
C6 C -0.1628(2) 0.0656(2) 0.77050(19) 0.0450(7) Uani 1 1 d . . .
H6A H -0.2386 0.0729 0.7776 0.067 Uiso 1 1 calc R . .
H6B H -0.1598 0.0315 0.8238 0.067 Uiso 1 1 calc R . .
H6C H -0.1296 0.0399 0.7260 0.067 Uiso 1 1 calc R . .
C7 C 0.1318(2) 0.10533(16) 0.67639(15) 0.0329(5) Uani 1 1 d . . .
H7 H 0.1946 0.0938 0.6945 0.039 Uiso 1 1 calc R . .
C8 C 0.1783(3) 0.16554(19) 0.58728(16) 0.0450(7) Uani 1 1 d . . .
H8A H 0.2337 0.1412 0.5494 0.067 Uiso 1 1 calc R . .
H8B H 0.2109 0.2142 0.5894 0.067 Uiso 1 1 calc R . .
H8C H 0.1200 0.1796 0.5661 0.067 Uiso 1 1 calc R . .
C9 C 0.0934(2) 0.02506(18) 0.67225(18) 0.0424(6) Uani 1 1 d . . .
H9A H 0.0404 0.0343 0.6451 0.064 Uiso 1 1 calc R . .
H9B H 0.0596 -0.0119 0.7297 0.064 Uiso 1 1 calc R . .
H9C H 0.1555 0.0015 0.6393 0.064 Uiso 1 1 calc R . .
C10 C 0.41345(19) 0.02373(17) 0.84122(17) 0.0372(5) Uani 1 1 d . . .
H10 H 0.4054 0.0493 0.8864 0.045 Uiso 1 1 calc R . .
C11 C 0.3915(2) 0.08873(18) 0.77158(19) 0.0451(6) Uani 1 1 d . . .
H11A H 0.4355 0.1388 0.7575 0.068 Uiso 1 1 calc R . .
H11B H 0.3146 0.0981 0.7916 0.068 Uiso 1 1 calc R . .
H11C H 0.4103 0.0708 0.7211 0.068 Uiso 1 1 calc R . .
C12 C 0.5318(2) 0.0059(2) 0.8090(3) 0.0654(10) Uani 1 1 d . . .
H12A H 0.5463 -0.0163 0.7618 0.098 Uiso 1 1 calc R . .
H12B H 0.5465 -0.0333 0.8548 0.098 Uiso 1 1 calc R . .
H12C H 0.5786 0.0557 0.7898 0.098 Uiso 1 1 calc R . .
C13 C 0.3235(2) -0.12553(17) 0.82046(17) 0.0370(5) Uani 1 1 d . . .
H13 H 0.2608 -0.1677 0.8513 0.044 Uiso 1 1 calc R . .
C14 C 0.3073(3) -0.0770(2) 0.73977(19) 0.0481(7) Uani 1 1 d . . .
H14A H 0.3724 -0.0406 0.7018 0.072 Uiso 1 1 calc R . .
H14B H 0.2449 -0.0454 0.7546 0.072 Uiso 1 1 calc R . .
H14C H 0.2941 -0.1139 0.7113 0.072 Uiso 1 1 calc R . .
C15 C 0.4246(3) -0.1720(2) 0.7983(2) 0.0604(9) Uani 1 1 d . . .
H15A H 0.4205 -0.2031 0.7614 0.091 Uiso 1 1 calc R . .
H15B H 0.4281 -0.2087 0.8503 0.091 Uiso 1 1 calc R . .
H15C H 0.4896 -0.1339 0.7690 0.091 Uiso 1 1 calc R . .
C16 C 0.3594(2) -0.13220(16) 0.97354(16) 0.0343(5) Uani 1 1 d . . .
H16 H 0.4330 -0.1470 0.9428 0.041 Uiso 1 1 calc R . .
C17 C 0.2848(2) -0.20994(17) 1.02164(18) 0.0413(6) Uani 1 1 d . . .
H17A H 0.3109 -0.2440 1.0637 0.062 Uiso 1 1 calc R . .
H17B H 0.2845 -0.2386 0.9818 0.062 Uiso 1 1 calc R . .
H17C H 0.2111 -0.1971 1.0503 0.062 Uiso 1 1 calc R . .
C18 C 0.3695(2) -0.08998(19) 1.03473(19) 0.0440(6) Uani 1 1 d . . .
H18A H 0.2996 -0.0710 1.0625 0.066 Uiso 1 1 calc R . .
H18B H 0.4244 -0.0440 1.0034 0.066 Uiso 1 1 calc R . .
H18C H 0.3910 -0.1278 1.0775 0.066 Uiso 1 1 calc R . .
C19 C 0.2699(2) 0.20665(15) 1.00262(17) 0.0342(5) Uani 1 1 d . . .
H19 H 0.2906 0.2547 1.0155 0.041 Uiso 1 1 calc R . .
C20 C 0.3233(2) 0.2223(2) 0.90661(19) 0.0490(7) Uani 1 1 d . . .
H20A H 0.4023 0.2248 0.8895 0.073 Uiso 1 1 calc R . .
H20B H 0.3029 0.2735 0.8777 0.073 Uiso 1 1 calc R . .
H20C H 0.2990 0.1785 0.8913 0.073 Uiso 1 1 calc R . .
C21 C 0.3134(2) 0.13391(17) 1.0488(2) 0.0441(7) Uani 1 1 d . . .
H21A H 0.2902 0.0851 1.0404 0.066 Uiso 1 1 calc R . .
H21B H 0.2851 0.1286 1.1094 0.066 Uiso 1 1 calc R . .
H21C H 0.3927 0.1413 1.0262 0.066 Uiso 1 1 calc R . .
C22 C 0.0854(2) 0.29001(14) 0.98097(17) 0.0364(5) Uani 1 1 d . . .
H22 H 0.1143 0.2896 0.9207 0.044 Uiso 1 1 calc R . .
C23 C -0.0362(3) 0.29594(18) 1.0048(2) 0.0461(7) Uani 1 1 d . . .
H23A H -0.0666 0.3097 1.0579 0.069 Uiso 1 1 calc R . .
H23B H -0.0712 0.2441 1.0119 0.069 Uiso 1 1 calc R . .
H23C H -0.0490 0.3378 0.9598 0.069 Uiso 1 1 calc R . .
C24 C 0.1377(4) 0.36719(18) 0.9803(3) 0.0713(12) Uani 1 1 d . . .
H24A H 0.1239 0.4133 0.9396 0.107 Uiso 1 1 calc R . .
H24B H 0.2160 0.3639 0.9640 0.107 Uiso 1 1 calc R . .
H24C H 0.1067 0.3739 1.0369 0.107 Uiso 1 1 calc R . .
C25 C 0.0775(2) 0.18693(15) 1.15463(16) 0.0332(5) Uani 1 1 d . . .
H25 H 0.0945 0.1322 1.1819 0.040 Uiso 1 1 calc R . .
C26 C -0.0449(3) 0.1878(2) 1.19814(18) 0.0469(7) Uani 1 1 d . . .
H26A H -0.0659 0.1667 1.2596 0.070 Uiso 1 1 calc R . .
H26B H -0.0824 0.1542 1.1793 0.070 Uiso 1 1 calc R . .
H26C H -0.0648 0.2432 1.1834 0.070 Uiso 1 1 calc R . .
C27 C 0.1389(3) 0.2462(2) 1.1756(2) 0.0581(9) Uani 1 1 d . . .
H27A H 0.1210 0.3010 1.1542 0.087 Uiso 1 1 calc R . .
H27B H 0.2171 0.2432 1.1489 0.087 Uiso 1 1 calc R . .
H27C H 0.1178 0.2320 1.2371 0.087 Uiso 1 1 calc R . .
B1 B 0.3114(2) 0.35945(16) 0.31681(17) 0.0281(5) Uani 1 1 d . . .
C28 C 0.32306(18) 0.39023(13) 0.21739(14) 0.0272(4) Uani 1 1 d . . .
C29 C 0.24902(19) 0.44087(14) 0.19415(15) 0.0297(5) Uani 1 1 d . . .
H29 H 0.1940 0.4579 0.2364 0.036 Uiso 1 1 calc R . .
C30 C 0.25331(19) 0.46684(14) 0.11205(16) 0.0294(5) Uani 1 1 d . . .
C31 C 0.33170(19) 0.44363(13) 0.04801(15) 0.0288(4) Uani 1 1 d . . .
H31 H 0.3356 0.4622 -0.0087 0.035 Uiso 1 1 calc R . .
C32 C 0.40432(19) 0.39212(13) 0.06992(15) 0.0280(4) Uani 1 1 d . . .
C33 C 0.39938(19) 0.36547(14) 0.15275(15) 0.0284(4) Uani 1 1 d . . .
H33 H 0.4495 0.3293 0.1657 0.034 Uiso 1 1 calc R . .
C34 C 0.1717(2) 0.52197(17) 0.09324(18) 0.0400(6) Uani 1 1 d . . .
F1 F 0.1898(2) 0.54905(14) 0.01174(13) 0.0724(7) Uani 1 1 d . . .
F2 F 0.17144(18) 0.58701(11) 0.11892(14) 0.0619(5) Uani 1 1 d . . .
F3 F 0.07244(16) 0.48708(14) 0.13156(17) 0.0793(7) Uani 1 1 d . . .
C35 C 0.4911(2) 0.36433(16) 0.00385(17) 0.0368(5) Uani 1 1 d . . .
F4 F 0.5002(2) 0.40300(16) -0.07428(12) 0.0859(8) Uani 1 1 d . . .
F5 F 0.58869(13) 0.37236(10) 0.00661(12) 0.0493(4) Uani 1 1 d . . .
F6 F 0.47445(13) 0.28536(10) 0.01543(13) 0.0532(5) Uani 1 1 d . . .
C36 C 0.2764(2) 0.43340(15) 0.35844(15) 0.0308(5) Uani 1 1 d . . .
C37 C 0.2078(2) 0.42301(16) 0.44222(16) 0.0338(5) Uani 1 1 d . . .
H37 H 0.1759 0.3705 0.4774 0.041 Uiso 1 1 calc R . .
C38 C 0.1844(2) 0.48727(17) 0.47602(17) 0.0399(6) Uani 1 1 d . A .
C39 C 0.2302(3) 0.56430(17) 0.42808(18) 0.0443(6) Uani 1 1 d . . .
H39 H 0.2145 0.6079 0.4513 0.053 Uiso 1 1 calc R . .
C40 C 0.3002(3) 0.57609(17) 0.34455(18) 0.0440(6) Uani 1 1 d . . .
C41 C 0.3226(2) 0.51249(16) 0.31058(17) 0.0369(5) Uani 1 1 d . . .
H41 H 0.3706 0.5225 0.2533 0.044 Uiso 1 1 calc R . .
C42 C 0.1074(3) 0.47176(19) 0.56677(19) 0.0509(8) Uani 1 1 d . . .
F7 F 0.1505(11) 0.4557(9) 0.6152(7) 0.132(5) Uani 0.50 1 d P A 1
F8 F 0.0374(10) 0.4113(6) 0.5915(7) 0.077(4) Uani 0.50 1 d P A 1
F9 F 0.0486(6) 0.5333(7) 0.5760(7) 0.067(2) Uani 0.50 1 d P A 1
F7A F 0.1621(9) 0.4393(5) 0.6239(6) 0.062(2) Uani 0.50 1 d P A 2
F8A F 0.0239(9) 0.4158(8) 0.5919(8) 0.070(3) Uani 0.50 1 d P A 2
F9A F 0.0743(12) 0.5358(7) 0.5873(8) 0.149(7) Uani 0.50 1 d P A 2
C43 C 0.3493(4) 0.6594(2) 0.2886(2) 0.0673(11) Uani 1 1 d . . .
F10 F 0.3501(2) 0.71011(13) 0.33100(15) 0.0841(8) Uani 1 1 d . . .
F11 F 0.2949(4) 0.69335(16) 0.24007(19) 0.1268(14) Uani 1 1 d . . .
F12 F 0.4490(3) 0.65979(16) 0.2365(2) 0.1387(16) Uani 1 1 d . . .
C44 C 0.21838(19) 0.28292(14) 0.35900(14) 0.0274(4) Uani 1 1 d . . .
C45 C 0.2456(2) 0.20424(15) 0.36131(15) 0.0308(5) Uani 1 1 d . . .
H45 H 0.3199 0.1945 0.3428 0.037 Uiso 1 1 calc R . .
C46 C 0.1677(2) 0.13986(15) 0.38979(15) 0.0325(5) Uani 1 1 d . B .
C47 C 0.0585(2) 0.15145(16) 0.41494(16) 0.0340(5) Uani 1 1 d . . .
H47 H 0.0052 0.1077 0.4338 0.041 Uiso 1 1 calc R . .
C48 C 0.02942(19) 0.22881(15) 0.41163(15) 0.0317(5) Uani 1 1 d . C .
C49 C 0.10727(19) 0.29285(15) 0.38466(15) 0.0300(5) Uani 1 1 d . . .
H49 H 0.0843 0.3451 0.3836 0.036 Uiso 1 1 calc R . .
C50 C 0.2039(3) 0.05777(18) 0.3906(2) 0.0498(7) Uani 1 1 d . . .
F13 F 0.2679(11) 0.0528(6) 0.3183(8) 0.101(5) Uani 0.50 1 d P B 1
F14 F 0.2502(11) 0.0317(6) 0.4512(6) 0.116(5) Uani 0.50 1 d P B 1
F15 F 0.1229(10) 0.0018(7) 0.4137(8) 0.058(2) Uani 0.50 1 d P B 1
F13A F 0.2467(12) 0.0545(9) 0.3103(9) 0.093(4) Uani 0.50 1 d P B 2
F14A F 0.2865(7) 0.0417(5) 0.4084(5) 0.077(2) Uani 0.50 1 d P B 2
F15A F 0.1273(11) 0.0002(7) 0.4322(9) 0.112(5) Uani 0.50 1 d P B 2
C51 C -0.0874(2) 0.24480(18) 0.4325(2) 0.0423(6) Uani 1 1 d . . .
F16 F -0.1514(7) 0.1832(6) 0.4454(6) 0.090(3) Uani 0.50 1 d P C 1
F17 F -0.1257(11) 0.2801(9) 0.4892(8) 0.057(3) Uani 0.50 1 d P C 1
F18 F -0.0983(14) 0.2988(13) 0.3639(12) 0.084(5) Uani 0.50 1 d P C 1
F16A F -0.1540(7) 0.1763(6) 0.4885(5) 0.065(2) Uani 0.50 1 d P C 2
F17A F -0.1168(12) 0.2953(9) 0.4794(9) 0.060(3) Uani 0.50 1 d P C 2
F18A F -0.1149(12) 0.2711(12) 0.3686(10) 0.083(6) Uani 0.50 1 d P C 2
C52 C 0.42567(19) 0.33482(15) 0.32752(15) 0.0305(5) Uani 1 1 d . . .
C53 C 0.5256(2) 0.37594(17) 0.27033(16) 0.0363(5) Uani 1 1 d . . .
H53 H 0.5281 0.4165 0.2207 0.044 Uiso 1 1 calc R . .
C54 C 0.6217(2) 0.3598(2) 0.28338(18) 0.0461(7) Uani 1 1 d . D .
C55 C 0.6224(2) 0.3014(2) 0.3546(2) 0.0547(8) Uani 1 1 d . . .
H55 H 0.6881 0.2894 0.3630 0.066 Uiso 1 1 calc R . .
C56 C 0.5254(3) 0.2613(2) 0.4126(2) 0.0557(8) Uani 1 1 d . E .
C57 C 0.4295(2) 0.27729(19) 0.39932(18) 0.0430(6) Uani 1 1 d . . .
H57 H 0.3639 0.2478 0.4408 0.052 Uiso 1 1 calc R . .
C58 C 0.7264(3) 0.4058(4) 0.2195(3) 0.0783(14) Uani 1 1 d . . .
F19 F 0.7153(13) 0.4693(12) 0.1583(7) 0.076(3) Uani 0.50 1 d P D 1
F20 F 0.7942(13) 0.3621(8) 0.1812(13) 0.188(11) Uani 0.50 1 d P D 1
F21 F 0.7701(9) 0.4481(9) 0.2572(7) 0.154(7) Uani 0.50 1 d P D 1
F19A F 0.7193(16) 0.4684(15) 0.1763(10) 0.150(8) Uani 0.50 1 d P D 2
F20A F 0.7683(14) 0.3660(13) 0.1633(9) 0.189(9) Uani 0.50 1 d P D 2
F21A F 0.8020(7) 0.4029(11) 0.2439(6) 0.148(7) Uani 0.50 1 d P D 2
C59 C 0.5221(4) 0.1969(4) 0.4917(3) 0.102(2) Uani 1 1 d . . .
F22 F 0.4580(14) 0.2166(15) 0.5598(8) 0.171(9) Uani 0.50 1 d P E 1
F23 F 0.4714(11) 0.1268(8) 0.4995(11) 0.142(6) Uani 0.50 1 d P E 1
F24 F 0.6129(7) 0.1797(13) 0.4950(11) 0.173(12) Uani 0.50 1 d P E 1
F22A F 0.563(3) 0.1352(11) 0.4746(10) 0.250(11) Uani 0.50 1 d P E 2
F23A F 0.4374(9) 0.1848(18) 0.5535(10) 0.178(13) Uani 0.50 1 d P E 2
F24A F 0.5951(11) 0.2216(10) 0.5200(8) 0.141(7) Uani 0.50 1 d P E 2
C60 C 0.5620(7) 0.5725(6) 0.4674(8) 0.162(3) Uani 1 1 d . . .
F30 F 0.6258(16) 0.6402(10) 0.4433(11) 0.163(7) Uani 0.25 1 d P F 1
F30A F 0.603(2) 0.5629(17) 0.3279(16) 0.204(10) Uani 0.25 1 d P F 2
C61 C 0.5529(8) 0.5402(10) 0.4156(9) 0.204(6) Uani 1 1 d . F .
C62 C 0.4937(8) 0.4703(7) 0.4423(6) 0.156(4) Uani 1 1 d . . .
H62 H 0.4873 0.4475 0.4017 0.188 Uiso 1 1 calc R F .

loop_
_atom_site_aniso_label
_atom_site_aniso_U_11
_atom_site_aniso_U_22
_atom_site_aniso_U_33
_atom_site_aniso_U_23
_atom_site_aniso_U_13
_atom_site_aniso_U_12
Rh1 0.02142(8) 0.02301(8) 0.01831(8) -0.00390(6) -0.00886(6) 0.00162(6)
Rh2 0.01800(7) 0.02493(8) 0.02107(8) -0.00692(6) -0.00809(6) 0.00316(6)
Rh3 0.02110(8) 0.02173(8) 0.02154(8) -0.00601(6) -0.00966(6) 0.00040(6)
P1 0.0272(3) 0.0305(3) 0.0193(2) -0.0025(2) -0.0101(2) 0.0011(2)
P2 0.0204(2) 0.0342(3) 0.0283(3) -0.0111(2) -0.0092(2) 0.0069(2)
P3 0.0289(3) 0.0233(3) 0.0264(3) -0.0062(2) -0.0147(2) -0.0002(2)
C1 0.0447(14) 0.0298(12) 0.0264(11) 0.0000(10) -0.0132(11) -0.0008(10)
C2 0.0474(16) 0.0377(14) 0.0362(14) -0.0004(11) -0.0155(12) -0.0119(12)
C3 0.0579(18) 0.0342(14) 0.0375(14) -0.0096(11) -0.0167(13) 0.0063(12)
C4 0.0322(12) 0.0537(16) 0.0272(12) -0.0078(11) -0.0160(10) 0.0078(11)
C5 0.0505(18) 0.092(3) 0.0389(16) -0.0005(16) -0.0305(15) 0.0112(17)
C6 0.0325(13) 0.0660(19) 0.0437(15) -0.0208(14) -0.0187(12) -0.0012(12)
C7 0.0309(12) 0.0410(13) 0.0224(10) -0.0059(10) -0.0080(9) 0.0022(10)
C8 0.0472(16) 0.0531(17) 0.0214(11) -0.0016(11) -0.0054(11) 0.0011(13)
C9 0.0459(15) 0.0446(15) 0.0343(13) -0.0158(12) -0.0095(12) 0.0025(12)
C10 0.0229(11) 0.0446(15) 0.0382(13) -0.0087(11) -0.0075(10) 0.0005(10)
C11 0.0391(14) 0.0463(16) 0.0385(15) -0.0029(12) -0.0089(12) -0.0047(12)
C12 0.0224(13) 0.071(2) 0.084(3) -0.012(2) -0.0069(15) 0.0043(14)
C13 0.0320(12) 0.0469(15) 0.0378(13) -0.0222(12) -0.0130(11) 0.0135(11)
C14 0.0546(18) 0.0597(19) 0.0377(15) -0.0223(14) -0.0207(13) 0.0123(14)
C15 0.0566(19) 0.082(2) 0.068(2) -0.053(2) -0.0319(17) 0.0416(18)
C16 0.0271(11) 0.0442(14) 0.0349(12) -0.0130(11) -0.0151(10) 0.0129(10)
C17 0.0389(14) 0.0397(14) 0.0417(15) -0.0071(12) -0.0156(12) 0.0123(11)
C18 0.0417(15) 0.0566(18) 0.0431(15) -0.0182(13) -0.0247(13) 0.0131(13)
C19 0.0308(12) 0.0322(12) 0.0424(14) -0.0098(11) -0.0174(11) -0.0046(9)
C20 0.0343(14) 0.0614(19) 0.0445(16) -0.0143(14) -0.0077(12) -0.0109(13)
C21 0.0315(13) 0.0422(15) 0.0650(19) -0.0151(14) -0.0262(13) 0.0035(11)
C22 0.0521(15) 0.0252(11) 0.0383(13) -0.0054(10) -0.0275(12) 0.0027(10)
C23 0.0540(17) 0.0396(15) 0.0519(17) -0.0140(13) -0.0289(15) 0.0212(13)
C24 0.112(3) 0.0251(14) 0.099(3) -0.0025(16) -0.076(3) -0.0048(17)
C25 0.0427(13) 0.0316(12) 0.0297(12) -0.0101(10) -0.0175(11) -0.0006(10)
C26 0.0509(17) 0.0584(19) 0.0323(14) -0.0184(13) -0.0132(13) 0.0081(14)
C27 0.081(2) 0.061(2) 0.0378(15) -0.0178(14) -0.0233(16) -0.0242(17)
B1 0.0273(12) 0.0299(13) 0.0253(12) -0.0069(10) -0.0093(10) 0.0043(10)
C28 0.0282(11) 0.0251(10) 0.0269(11) -0.0062(9) -0.0100(9) 0.0030(8)
C29 0.0292(11) 0.0292(11) 0.0299(11) -0.0095(9) -0.0099(9) 0.0062(9)
C30 0.0318(11) 0.0252(11) 0.0339(12) -0.0085(9) -0.0161(10) 0.0065(9)
C31 0.0350(12) 0.0238(10) 0.0287(11) -0.0053(9) -0.0152(10) 0.0015(9)
C32 0.0309(11) 0.0236(10) 0.0281(11) -0.0074(9) -0.0099(9) 0.0018(8)
C33 0.0294(11) 0.0256(11) 0.0292(11) -0.0068(9) -0.0112(9) 0.0052(8)
C34 0.0441(15) 0.0394(14) 0.0440(15) -0.0138(12) -0.0247(13) 0.0147(11)
F1 0.0965(16) 0.0873(15) 0.0521(11) -0.0261(11) -0.0484(12) 0.0600(13)
F2 0.0848(14) 0.0500(11) 0.0818(14) -0.0374(10) -0.0548(12) 0.0422(10)
F3 0.0402(10) 0.0724(14) 0.117(2) -0.0082(13) -0.0373(12) 0.0153(10)
C35 0.0421(14) 0.0345(13) 0.0357(13) -0.0140(11) -0.0146(11) 0.0084(11)
F4 0.1078(19) 0.1125(19) 0.0300(9) -0.0244(11) -0.0194(11) 0.0637(16)
F5 0.0308(8) 0.0501(10) 0.0637(11) -0.0303(9) -0.0038(8) -0.0024(7)
F6 0.0363(8) 0.0462(9) 0.0873(14) -0.0445(10) -0.0160(9) 0.0044(7)
C36 0.0310(11) 0.0326(12) 0.0281(11) -0.0085(10) -0.0107(9) 0.0040(9)
C37 0.0386(13) 0.0319(12) 0.0273(11) -0.0051(10) -0.0115(10) 0.0043(10)
C38 0.0474(15) 0.0399(14) 0.0285(12) -0.0107(11) -0.0101(11) 0.0092(12)
C39 0.0571(18) 0.0355(14) 0.0364(14) -0.0144(12) -0.0107(13) 0.0042(12)
C40 0.0543(17) 0.0329(13) 0.0381(14) -0.0111(11) -0.0090(13) -0.0031(12)
C41 0.0380(13) 0.0363(13) 0.0295(12) -0.0095(10) -0.0048(10) -0.0035(10)
C42 0.069(2) 0.0401(16) 0.0316(14) -0.0108(12) -0.0063(14) 0.0089(15)
F7 0.085(5) 0.265(14) 0.030(4) -0.021(6) -0.024(4) 0.060(6)
F8 0.101(7) 0.042(4) 0.039(4) -0.002(3) 0.022(4) 0.008(4)
F9 0.056(3) 0.052(4) 0.054(5) -0.013(3) 0.019(2) 0.020(2)
F7A 0.083(5) 0.069(3) 0.027(3) 0.005(2) -0.025(3) -0.014(3)
F8A 0.039(3) 0.110(8) 0.056(5) -0.034(5) -0.003(3) -0.013(4)
F9A 0.289(15) 0.040(4) 0.038(3) -0.009(3) 0.024(7) 0.026(7)
C43 0.090(3) 0.0413(18) 0.050(2) -0.0165(16) -0.001(2) -0.0153(18)
F10 0.118(2) 0.0453(11) 0.0733(15) -0.0249(11) -0.0113(14) -0.0220(12)
F11 0.234(4) 0.0546(15) 0.087(2) 0.0219(14) -0.085(3) -0.033(2)
F12 0.134(3) 0.0594(15) 0.126(3) -0.0355(16) 0.067(2) -0.0452(16)
C44 0.0295(11) 0.0290(11) 0.0215(10) -0.0057(9) -0.0086(9) 0.0037(9)
C45 0.0313(11) 0.0324(12) 0.0258(11) -0.0081(9) -0.0084(9) 0.0063(9)
C46 0.0361(12) 0.0314(12) 0.0286(11) -0.0105(10) -0.0095(10) 0.0043(10)
C47 0.0358(13) 0.0339(12) 0.0288(12) -0.0089(10) -0.0087(10) -0.0012(10)
C48 0.0287(11) 0.0363(13) 0.0292(11) -0.0105(10) -0.0095(9) 0.0034(9)
C49 0.0322(11) 0.0298(11) 0.0272(11) -0.0082(9) -0.0109(9) 0.0051(9)
C50 0.0471(17) 0.0359(15) 0.066(2) -0.0223(15) -0.0160(15) 0.0063(12)
F13 0.068(5) 0.039(3) 0.122(9) -0.032(4) 0.052(6) -0.005(3)
F14 0.238(12) 0.074(5) 0.129(7) -0.068(6) -0.148(9) 0.100(6)
F15 0.060(5) 0.039(4) 0.079(4) -0.028(3) -0.024(4) -0.002(3)
F13A 0.105(8) 0.089(6) 0.103(7) -0.077(5) -0.025(6) 0.023(5)
F14A 0.101(5) 0.054(3) 0.128(7) -0.052(5) -0.086(5) 0.045(3)
F15A 0.071(7) 0.028(4) 0.143(10) 0.005(5) 0.040(5) 0.001(4)
C51 0.0318(13) 0.0489(16) 0.0489(16) -0.0202(13) -0.0142(12) 0.0044(11)
F16 0.037(3) 0.066(5) 0.177(10) -0.058(8) -0.033(6) 0.001(3)
F17 0.047(5) 0.093(8) 0.041(3) -0.031(4) -0.023(3) 0.030(5)
F18 0.047(4) 0.142(11) 0.058(4) -0.006(5) -0.034(3) 0.020(5)
F16A 0.030(2) 0.049(3) 0.093(5) -0.005(4) -0.009(3) -0.0051(18)
F17A 0.034(3) 0.056(4) 0.088(7) -0.043(4) -0.004(3) 0.012(2)
F18A 0.043(5) 0.179(17) 0.054(6) -0.057(10) -0.033(5) 0.044(8)
C52 0.0282(11) 0.0351(12) 0.0271(11) -0.0085(10) -0.0098(9) 0.0037(9)
C53 0.0305(12) 0.0454(15) 0.0290(12) -0.0057(11) -0.0106(10) 0.0005(10)
C54 0.0285(13) 0.068(2) 0.0356(14) -0.0091(13) -0.0095(11) -0.0011(12)
C55 0.0343(14) 0.079(2) 0.0477(17) -0.0056(16) -0.0225(13) 0.0043(14)
C56 0.0418(16) 0.074(2) 0.0430(16) 0.0040(15) -0.0226(14) 0.0052(15)
C57 0.0312(13) 0.0561(17) 0.0332(13) 0.0014(12) -0.0137(11) 0.0008(12)
C58 0.0349(17) 0.124(4) 0.051(2) 0.008(2) -0.0130(16) -0.012(2)
F19 0.049(4) 0.105(8) 0.045(3) 0.012(4) -0.010(3) -0.025(4)
F20 0.066(6) 0.110(7) 0.212(18) 0.041(9) 0.073(8) 0.045(5)
F21 0.101(8) 0.247(14) 0.097(6) -0.072(8) 0.004(5) -0.109(8)
F19A 0.059(6) 0.140(12) 0.158(14) 0.082(10) -0.029(9) -0.046(6)
F20A 0.100(10) 0.29(2) 0.083(6) -0.035(9) 0.048(6) 0.050(9)
F21A 0.037(4) 0.273(17) 0.075(6) 0.050(7) -0.029(4) -0.058(6)
C59 0.055(2) 0.140(5) 0.075(3) 0.039(3) -0.039(2) -0.001(3)
F22 0.176(18) 0.247(17) 0.039(5) 0.032(7) -0.038(8) 0.000(11)
F23 0.111(7) 0.094(6) 0.166(12) 0.075(7) -0.076(8) -0.017(6)
F24 0.041(4) 0.23(2) 0.157(15) 0.106(13) -0.053(6) -0.011(7)
F22A 0.46(3) 0.132(13) 0.150(12) 0.005(10) -0.14(2) 0.15(2)
F23A 0.053(4) 0.27(2) 0.094(10) 0.114(13) -0.026(5) -0.001(8)
F24A 0.124(10) 0.209(14) 0.077(5) 0.032(6) -0.079(6) -0.008(7)
C60 0.141(7) 0.168(8) 0.203(10) -0.107(8) -0.053(7) -0.002(6)
F30 0.178(16) 0.110(11) 0.144(14) -0.039(10) 0.006(12) -0.044(11)
F30A 0.20(2) 0.27(3) 0.158(18) -0.090(19) -0.059(16) -0.034(19)
C61 0.129(7) 0.349(16) 0.246(13) -0.219(13) -0.098(8) 0.030(8)
C62 0.136(7) 0.261(11) 0.131(7) -0.134(8) -0.062(6) 0.052(7)

loop_
_atom_type_symbol
_atom_type_description
_atom_type_scat_dispersion_real
_atom_type_scat_dispersion_imag
_atom_type_scat_source
C C 0.0033 0.0016 'International Tables Vol C Tables 4.2.6.8 and 6.1.1.4'
H H 0.0000 0.0000 'International Tables Vol C Tables 4.2.6.8 and 6.1.1.4'
B B 0.0013 0.0007 'International Tables Vol C Tables 4.2.6.8 and 6.1.1.4'
F F 0.0171 0.0103 'International Tables Vol C Tables 4.2.6.8 and 6.1.1.4'
P P 0.1023 0.0942 'International Tables Vol C Tables 4.2.6.8 and 6.1.1.4'
Rh Rh -1.1178 0.9187 'International Tables Vol C Tables 4.2.6.8 and 6.1.1.4'

loop_
_geom_angle_atom_site_label_1
_geom_angle_atom_site_label_2
_geom_angle_atom_site_label_3
_geom_angle
_geom_angle_site_symmetry_1
_geom_angle_site_symmetry_3
H600 Rh1 H500 88.1(18) . .
H600 Rh1 H100 90.6(17) . .
H500 Rh1 H100 169.1(16) . .
H600 Rh1 H200 160.5(16) . .
H500 Rh1 H200 82.0(14) . .
H100 Rh1 H200 96.0(14) . .
H600 Rh1 P1 89.4(13) . .
H500 Rh1 P1 89.9(11) . .
H100 Rh1 P1 100.9(11) . .
H200 Rh1 P1 107.3(8) . .
H600 Rh1 Rh3 88.5(13) . 2_557
H500 Rh1 Rh3 42.7(11) . 2_557
H100 Rh1 Rh3 126.4(11) . 2_557
H200 Rh1 Rh3 72.8(8) . 2_557
P1 Rh1 Rh3 132.657(17) . 2_557
H600 Rh1 Rh2 134.1(13) . .
H500 Rh1 Rh2 88.9(12) . .
H100 Rh1 Rh2 84.2(11) . .
H200 Rh1 Rh2 29.6(8) . .
P1 Rh1 Rh2 136.395(17) . .
Rh3 Rh1 Rh2 60.074(6) 2_557 .
H600 Rh1 Rh3 89.7(14) . .
H500 Rh1 Rh3 132.6(11) . .
H100 Rh1 Rh3 36.6(11) . .
H200 Rh1 Rh3 84.8(8) . .
P1 Rh1 Rh3 137.449(17) . .
Rh3 Rh1 Rh3 89.832(7) 2_557 .
Rh2 Rh1 Rh3 60.309(6) . .
H600 Rh1 Rh2 43.8(13) . 2_557
H500 Rh1 Rh2 88.1(12) . 2_557
H100 Rh1 Rh2 83.5(11) . 2_557
H200 Rh1 Rh2 118.7(8) . 2_557
P1 Rh1 Rh2 133.121(17) . 2_557
Rh3 Rh1 Rh2 60.301(6) 2_557 2_557
Rh2 Rh1 Rh2 90.399(7) . 2_557
Rh3 Rh1 Rh2 59.585(6) . 2_557
H600 Rh1 H100 90.6(17) . .
H500 Rh1 H100 169.1(16) . .
H100 Rh1 H100 0.0(19) . .
H200 Rh1 H100 96.0(14) . .
P1 Rh1 H100 100.9(11) . .
Rh3 Rh1 H100 126.4(11) 2_557 .
Rh2 Rh1 H100 84.2(11) . .
Rh3 Rh1 H100 36.6(11) . .
Rh2 Rh1 H100 83.5(11) 2_557 .
H600 Rh1 H200 160.5(16) . .
H500 Rh1 H200 82.0(14) . .
H100 Rh1 H200 96.0(14) . .
H200 Rh1 H200 0(2) . .
P1 Rh1 H200 107.3(8) . .
Rh3 Rh1 H200 72.8(8) 2_557 .
Rh2 Rh1 H200 29.6(8) . .
Rh3 Rh1 H200 84.8(8) . .
Rh2 Rh1 H200 118.7(8) 2_557 .
H100 Rh1 H200 96.0(14) . .
H600 Rh1 H500 88.1(18) . .
H500 Rh1 H500 0(3) . .
H100 Rh1 H500 169.1(16) . .
H200 Rh1 H500 82.0(14) . .
P1 Rh1 H500 89.9(11) . .
Rh3 Rh1 H500 42.7(11) 2_557 .
Rh2 Rh1 H500 88.9(12) . .
Rh3 Rh1 H500 132.6(11) . .
Rh2 Rh1 H500 88.1(12) 2_557 .
H100 Rh1 H500 169.1(16) . .
H200 Rh1 H500 82.0(14) . .
H600 Rh1 H600 0.0(16) . .
H500 Rh1 H600 88.1(18) . .
H100 Rh1 H600 90.6(17) . .
H200 Rh1 H600 160.5(16) . .
P1 Rh1 H600 89.4(13) . .
Rh3 Rh1 H600 88.5(13) 2_557 .
Rh2 Rh1 H600 134.1(13) . .
Rh3 Rh1 H600 89.7(14) . .
Rh2 Rh1 H600 43.8(14) 2_557 .
H100 Rh1 H600 90.6(17) . .
H200 Rh1 H600 160.5(16) . .
H500 Rh1 H600 88.1(18) . .
H200 Rh2 H300 102.3(17) . .
H200 Rh2 H400 76.8(17) . .
H300 Rh2 H400 171.2(17) . .
H200 Rh2 H600 165.5(17) . 2_557
H300 Rh2 H600 88.5(16) . 2_557
H400 Rh2 H600 91.0(16) . 2_557
H200 Rh2 P2 85.9(13) . .
H300 Rh2 P2 88.7(12) . .
H400 Rh2 P2 99.9(12) . .
H600 Rh2 P2 104.3(11) 2_557 .
H200 Rh2 Rh3 82.0(12) . 2_557
H300 Rh2 Rh3 134.9(12) . 2_557
H400 Rh2 Rh3 36.4(12) . 2_557
H600 Rh2 Rh3 83.5(11) 2_557 2_557
P2 Rh2 Rh3 136.304(17) . 2_557
H200 Rh2 Rh1 47.1(13) . .
H300 Rh2 Rh1 90.2(11) . .
H400 Rh2 Rh1 82.7(12) . .
H600 Rh2 Rh1 124.3(11) 2_557 .
P2 Rh2 Rh1 131.388(17) . .
Rh3 Rh2 Rh1 59.720(6) 2_557 .
H200 Rh2 Rh3 99.2(13) . .
H300 Rh2 Rh3 45.4(12) . .
H400 Rh2 Rh3 125.8(12) . .
H600 Rh2 Rh3 81.3(11) 2_557 .
P2 Rh2 Rh3 134.036(17) . .
Rh3 Rh2 Rh3 89.433(7) 2_557 .
Rh1 Rh2 Rh3 59.967(6) . .
H200 Rh2 Rh1 134.3(13) . 2_557
H300 Rh2 Rh1 89.7(12) . 2_557
H400 Rh2 Rh1 85.0(12) . 2_557
H600 Rh2 Rh1 34.7(11) 2_557 2_557
P2 Rh2 Rh1 138.978(17) . 2_557
Rh3 Rh2 Rh1 59.957(6) 2_557 2_557
Rh1 Rh2 Rh1 89.601(7) . 2_557
Rh3 Rh2 Rh1 59.239(6) . 2_557
H200 Rh2 H200 0(2) . .
H300 Rh2 H200 102.3(17) . .
H400 Rh2 H200 76.8(17) . .
H600 Rh2 H200 165.5(17) 2_557 .
P2 Rh2 H200 85.9(13) . .
Rh3 Rh2 H200 82.0(12) 2_557 .
Rh1 Rh2 H200 47.1(13) . .
Rh3 Rh2 H200 99.2(13) . .
Rh1 Rh2 H200 134.3(13) 2_557 .
H200 Rh2 H300 102.3(17) . .
H300 Rh2 H300 0(2) . .
H400 Rh2 H300 171.2(17) . .
H600 Rh2 H300 88.5(16) 2_557 .
P2 Rh2 H300 88.7(12) . .
Rh3 Rh2 H300 134.9(12) 2_557 .
Rh1 Rh2 H300 90.2(11) . .
Rh3 Rh2 H300 45.4(12) . .
Rh1 Rh2 H300 89.7(11) 2_557 .
H200 Rh2 H300 102.3(17) . .
H200 Rh2 H400 76.8(17) . .
H300 Rh2 H400 171.2(17) . .
H400 Rh2 H400 0(3) . .
H600 Rh2 H400 91.0(16) 2_557 .
P2 Rh2 H400 99.9(12) . .
Rh3 Rh2 H400 36.4(12) 2_557 .
Rh1 Rh2 H400 82.7(12) . .
Rh3 Rh2 H400 125.8(12) . .
Rh1 Rh2 H400 85.0(12) 2_557 .
H200 Rh2 H400 76.8(17) . .
H300 Rh2 H400 171.2(17) . .
H400 Rh3 H100 91.5(18) 2_557 .
H400 Rh3 H500 88.8(17) 2_557 2_557
H100 Rh3 H500 168.2(16) . 2_557
H400 Rh3 H300 170.9(17) 2_557 .
H100 Rh3 H300 89.2(16) . .
H500 Rh3 H300 88.7(14) 2_557 .
H400 Rh3 P3 89.9(13) 2_557 .
H100 Rh3 P3 92.1(12) . .
H500 Rh3 P3 99.7(10) 2_557 .
H300 Rh3 P3 99.2(10) . .
H400 Rh3 Rh1 87.0(13) 2_557 2_557
H100 Rh3 Rh1 130.9(12) . 2_557
H500 Rh3 Rh1 37.3(10) 2_557 2_557
H300 Rh3 Rh1 85.7(10) . 2_557
P3 Rh3 Rh1 136.923(17) . 2_557
H400 Rh3 Rh2 42.1(13) 2_557 2_557
H100 Rh3 Rh2 87.2(12) . 2_557
H500 Rh3 Rh2 85.1(10) 2_557 2_557
H300 Rh3 Rh2 128.9(10) . 2_557
P3 Rh3 Rh2 131.845(17) . 2_557
Rh1 Rh3 Rh2 60.206(6) 2_557 2_557
H400 Rh3 Rh1 89.5(13) 2_557 .
H100 Rh3 Rh1 40.7(12) . .
H500 Rh3 Rh1 127.5(10) 2_557 .
H300 Rh3 Rh1 85.0(10) . .
P3 Rh3 Rh1 132.788(17) . .
Rh1 Rh3 Rh1 90.168(7) 2_557 .
Rh2 Rh3 Rh1 60.458(6) 2_557 .
H400 Rh3 Rh2 132.6(13) 2_557 .
H100 Rh3 Rh2 86.6(12) . .
H500 Rh3 Rh2 84.5(10) 2_557 .
H300 Rh3 Rh2 38.4(10) . .
P3 Rh3 Rh2 137.497(17) . .
Rh1 Rh3 Rh2 60.460(6) 2_557 .
Rh2 Rh3 Rh2 90.567(7) 2_557 .
Rh1 Rh3 Rh2 59.724(6) . .
H400 Rh3 H100 91.5(18) 2_557 .
H100 Rh3 H100 0(2) . .
H500 Rh3 H100 168.2(16) 2_557 .
H300 Rh3 H100 89.2(16) . .
P3 Rh3 H100 92.1(12) . .
Rh1 Rh3 H100 130.9(12) 2_557 .
Rh2 Rh3 H100 87.2(12) 2_557 .
Rh1 Rh3 H100 40.7(12) . .
Rh2 Rh3 H100 86.6(12) . .
H400 Rh3 H300 170.9(17) 2_557 .
H100 Rh3 H300 89.2(16) . .
H500 Rh3 H300 88.7(14) 2_557 .
H300 Rh3 H300 0(2) . .
P3 Rh3 H300 99.2(10) . .
Rh1 Rh3 H300 85.7(10) 2_557 .
Rh2 Rh3 H300 128.9(10) 2_557 .
Rh1 Rh3 H300 85.0(10) . .
Rh2 Rh3 H300 38.4(10) . .
H100 Rh3 H300 89.2(16) . .
C1 P1 C4 104.34(13) . .
C1 P1 C7 104.29(12) . .
C4 P1 C7 110.64(12) . .
C1 P1 Rh1 112.93(8) . .
C4 P1 Rh1 113.63(8) . .
C7 P1 Rh1 110.49(8) . .
C16 P2 C13 103.40(12) . .
C16 P2 C10 104.56(12) . .
C13 P2 C10 111.31(13) . .
C16 P2 Rh2 111.10(8) . .
C13 P2 Rh2 113.15(8) . .
C10 P2 Rh2 112.59(9) . .
C19 P3 C22 104.43(12) . .
C19 P3 C25 103.41(12) . .
C22 P3 C25 111.71(12) . .
C19 P3 Rh3 112.60(8) . .
C22 P3 Rh3 111.60(8) . .
C25 P3 Rh3 112.54(8) . .
C2 C1 C3 110.9(2) . .
C2 C1 P1 111.11(18) . .
C3 C1 P1 111.80(19) . .
C2 C1 H1 107.6 . .
C3 C1 H1 107.6 . .
P1 C1 H1 107.6 . .
C1 C2 H2A 109.5 . .
C1 C2 H2B 109.5 . .
H2A C2 H2B 109.5 . .
C1 C2 H2C 109.5 . .
H2A C2 H2C 109.5 . .
H2B C2 H2C 109.5 . .
C1 C3 H3A 109.5 . .
C1 C3 H3B 109.5 . .
H3A C3 H3B 109.5 . .
C1 C3 H3C 109.5 . .
H3A C3 H3C 109.5 . .
H3B C3 H3C 109.5 . .
C6 C4 C5 109.9(2) . .
C6 C4 P1 114.09(19) . .
C5 C4 P1 114.6(2) . .
C6 C4 H4 105.8 . .
C5 C4 H4 105.8 . .
P1 C4 H4 105.8 . .
C4 C5 H5A 109.5 . .
C4 C5 H5B 109.5 . .
H5A C5 H5B 109.5 . .
C4 C5 H5C 109.5 . .
H5A C5 H5C 109.5 . .
H5B C5 H5C 109.5 . .
C4 C6 H6A 109.5 . .
C4 C6 H6B 109.5 . .
H6A C6 H6B 109.5 . .
C4 C6 H6C 109.5 . .
H6A C6 H6C 109.5 . .
H6B C6 H6C 109.5 . .
C9 C7 C8 109.9(2) . .
C9 C7 P1 112.93(18) . .
C8 C7 P1 116.3(2) . .
C9 C7 H7 105.6 . .
C8 C7 H7 105.6 . .
P1 C7 H7 105.6 . .
C7 C8 H8A 109.5 . .
C7 C8 H8B 109.5 . .
H8A C8 H8B 109.5 . .
C7 C8 H8C 109.5 . .
H8A C8 H8C 109.5 . .
H8B C8 H8C 109.5 . .
C7 C9 H9A 109.5 . .
C7 C9 H9B 109.5 . .
H9A C9 H9B 109.5 . .
C7 C9 H9C 109.5 . .
H9A C9 H9C 109.5 . .
H9B C9 H9C 109.5 . .
C12 C10 C11 109.8(3) . .
C12 C10 P2 115.6(2) . .
C11 C10 P2 114.38(18) . .
C12 C10 H10 105.3 . .
C11 C10 H10 105.3 . .
P2 C10 H10 105.3 . .
C10 C11 H11A 109.5 . .
C10 C11 H11B 109.5 . .
H11A C11 H11B 109.5 . .
C10 C11 H11C 109.5 . .
H11A C11 H11C 109.5 . .
H11B C11 H11C 109.5 . .
C10 C12 H12A 109.5 . .
C10 C12 H12B 109.5 . .
H12A C12 H12B 109.5 . .
C10 C12 H12C 109.5 . .
H12A C12 H12C 109.5 . .
H12B C12 H12C 109.5 . .
C14 C13 C15 110.3(2) . .
C14 C13 P2 113.0(2) . .
C15 C13 P2 116.4(2) . .
C14 C13 H13 105.4 . .
C15 C13 H13 105.4 . .
P2 C13 H13 105.4 . .
C13 C14 H14A 109.5 . .
C13 C14 H14B 109.5 . .
H14A C14 H14B 109.5 . .
C13 C14 H14C 109.5 . .
H14A C14 H14C 109.5 . .
H14B C14 H14C 109.5 . .
C13 C15 H15A 109.5 . .
C13 C15 H15B 109.5 . .
H15A C15 H15B 109.5 . .
C13 C15 H15C 109.5 . .
H15A C15 H15C 109.5 . .
H15B C15 H15C 109.5 . .
C18 C16 C17 110.7(2) . .
C18 C16 P2 111.96(19) . .
C17 C16 P2 110.96(17) . .
C18 C16 H16 107.7 . .
C17 C16 H16 107.7 . .
P2 C16 H16 107.7 . .
C16 C17 H17A 109.5 . .
C16 C17 H17B 109.5 . .
H17A C17 H17B 109.5 . .
C16 C17 H17C 109.5 . .
H17A C17 H17C 109.5 . .
H17B C17 H17C 109.5 . .
C16 C18 H18A 109.5 . .
C16 C18 H18B 109.5 . .
H18A C18 H18B 109.5 . .
C16 C18 H18C 109.5 . .
H18A C18 H18C 109.5 . .
H18B C18 H18C 109.5 . .
C21 C19 C20 110.5(3) . .
C21 C19 P3 111.41(18) . .
C20 C19 P3 112.17(18) . .
C21 C19 H19 107.5 . .
C20 C19 H19 107.5 . .
P3 C19 H19 107.5 . .
C19 C20 H20A 109.5 . .
C19 C20 H20B 109.5 . .
H20A C20 H20B 109.5 . .
C19 C20 H20C 109.5 . .
H20A C20 H20C 109.5 . .
H20B C20 H20C 109.5 . .
C19 C21 H21A 109.5 . .
C19 C21 H21B 109.5 . .
H21A C21 H21B 109.5 . .
C19 C21 H21C 109.5 . .
H21A C21 H21C 109.5 . .
H21B C21 H21C 109.5 . .
C23 C22 C24 109.4(3) . .
C23 C22 P3 114.07(19) . .
C24 C22 P3 115.75(19) . .
C23 C22 H22 105.6 . .
C24 C22 H22 105.6 . .
P3 C22 H22 105.6 . .
C22 C23 H23A 109.5 . .
C22 C23 H23B 109.5 . .
H23A C23 H23B 109.5 . .
C22 C23 H23C 109.5 . .
H23A C23 H23C 109.5 . .
H23B C23 H23C 109.5 . .
C22 C24 H24A 109.5 . .
C22 C24 H24B 109.5 . .
H24A C24 H24B 109.5 . .
C22 C24 H24C 109.5 . .
H24A C24 H24C 109.5 . .
H24B C24 H24C 109.5 . .
C26 C25 C27 110.8(2) . .
C26 C25 P3 113.06(18) . .
C27 C25 P3 115.77(19) . .
C26 C25 H25 105.4 . .
C27 C25 H25 105.4 . .
P3 C25 H25 105.4 . .
C25 C26 H26A 109.5 . .
C25 C26 H26B 109.5 . .
H26A C26 H26B 109.5 . .
C25 C26 H26C 109.5 . .
H26A C26 H26C 109.5 . .
H26B C26 H26C 109.5 . .
C25 C27 H27A 109.5 . .
C25 C27 H27B 109.5 . .
H27A C27 H27B 109.5 . .
C25 C27 H27C 109.5 . .
H27A C27 H27C 109.5 . .
H27B C27 H27C 109.5 . .
C52 B1 C36 105.05(19) . .
C52 B1 C44 112.87(19) . .
C36 B1 C44 113.70(19) . .
C52 B1 C28 112.97(19) . .
C36 B1 C28 109.38(19) . .
C44 B1 C28 103.05(18) . .
C33 C28 C29 115.7(2) . .
C33 C28 B1 124.3(2) . .
C29 C28 B1 119.9(2) . .
C30 C29 C28 122.4(2) . .
C30 C29 H29 118.8 . .
C28 C29 H29 118.8 . .
C29 C30 C31 121.2(2) . .
C29 C30 C34 118.4(2) . .
C31 C30 C34 120.4(2) . .
C30 C31 C32 117.4(2) . .
C30 C31 H31 121.3 . .
C32 C31 H31 121.3 . .
C31 C32 C33 121.3(2) . .
C31 C32 C35 120.3(2) . .
C33 C32 C35 118.4(2) . .
C32 C33 C28 121.9(2) . .
C32 C33 H33 119.0 . .
C28 C33 H33 119.0 . .
F3 C34 F1 106.7(3) . .
F3 C34 F2 106.3(3) . .
F1 C34 F2 106.3(2) . .
F3 C34 C30 112.4(2) . .
F1 C34 C30 113.1(2) . .
F2 C34 C30 111.6(2) . .
F4 C35 F5 106.8(2) . .
F4 C35 F6 107.5(2) . .
F5 C35 F6 104.1(2) . .
F4 C35 C32 113.5(2) . .
F5 C35 C32 112.6(2) . .
F6 C35 C32 111.8(2) . .
C37 C36 C41 115.9(2) . .
C37 C36 B1 124.1(2) . .
C41 C36 B1 119.9(2) . .
C36 C37 C38 122.1(2) . .
C36 C37 H37 119.0 . .
C38 C37 H37 119.0 . .
C39 C38 C37 121.2(2) . .
C39 C38 C42 119.7(3) . .
C37 C38 C42 119.1(3) . .
C38 C39 C40 117.9(3) . .
C38 C39 H39 121.1 . .
C40 C39 H39 121.1 . .
C41 C40 C39 121.0(3) . .
C41 C40 C43 118.9(3) . .
C39 C40 C43 120.0(3) . .
C40 C41 C36 122.0(2) . .
C40 C41 H41 119.0 . .
C36 C41 H41 119.0 . .
F7 C42 F8 104.3(9) . .
F7 C42 F9A 91.7(11) . .
F8 C42 F9A 118.2(9) . .
F7 C42 F9 110.7(9) . .
F8 C42 F9 104.6(8) . .
F9A C42 F9 20.5(11) . .
F7 C42 F8A 109.4(9) . .
F8 C42 F8A 7.9(10) . .
F9A C42 F8A 111.4(9) . .
F9 C42 F8A 96.9(8) . .
F7 C42 F7A 9.5(10) . .
F8 C42 F7A 97.9(6) . .
F9A C42 F7A 100.9(9) . .
F9 C42 F7A 119.5(7) . .
F8A C42 F7A 103.7(6) . .
F7 C42 C38 113.4(7) . .
F8 C42 C38 112.4(6) . .
F9A C42 C38 114.4(6) . .
F9 C42 C38 110.9(5) . .
F8A C42 C38 114.3(6) . .
F7A C42 C38 110.6(5) . .
F12 C43 F10 107.5(3) . .
F12 C43 F11 105.7(4) . .
F10 C43 F11 105.0(4) . .
F12 C43 C40 112.5(3) . .
F10 C43 C40 113.5(3) . .
F11 C43 C40 112.1(3) . .
C45 C44 C49 115.3(2) . .
C45 C44 B1 121.7(2) . .
C49 C44 B1 122.5(2) . .
C46 C45 C44 122.4(2) . .
C46 C45 H45 118.8 . .
C44 C45 H45 118.8 . .
C47 C46 C45 120.9(2) . .
C47 C46 C50 120.1(2) . .
C45 C46 C50 118.9(2) . .
C48 C47 C46 117.8(2) . .
C48 C47 H47 121.1 . .
C46 C47 H47 121.1 . .
C47 C48 C49 121.1(2) . .
C47 C48 C51 119.4(2) . .
C49 C48 C51 119.4(2) . .
C48 C49 C44 122.3(2) . .
C48 C49 H49 118.9 . .
C44 C49 H49 118.9 . .
F14A C50 F13 82.2(9) . .
F14A C50 F15A 111.7(8) . .
F13 C50 F15A 114.5(8) . .
F14A C50 F15 122.0(7) . .
F13 C50 F15 103.2(8) . .
F15A C50 F15 15.2(10) . .
F14A C50 F13A 97.5(8) . .
F13 C50 F13A 15.4(14) . .
F15A C50 F13A 106.7(9) . .
F15 C50 F13A 93.4(8) . .
F14A C50 F14 30.4(6) . .
F13 C50 F14 111.2(10) . .
F15A C50 F14 90.9(9) . .
F15 C50 F14 104.9(8) . .
F13A C50 F14 125.9(9) . .
F14A C50 C46 115.9(4) . .
F13 C50 C46 114.3(6) . .
F15A C50 C46 114.3(6) . .
F15 C50 C46 113.6(6) . .
F13A C50 C46 108.9(7) . .
F14 C50 C46 109.1(4) . .
F17 C51 F18A 114.9(9) . .
F17 C51 F16 112.2(9) . .
F18A C51 F16 80.6(10) . .
F17 C51 F17A 11.7(13) . .
F18A C51 F17A 108.6(10) . .
F16 C51 F17A 122.0(8) . .
F17 C51 F18 102.1(10) . .
F18A C51 F18 21.8(15) . .
F16 C51 F18 102.0(8) . .
F17A C51 F18 93.2(10) . .
F17 C51 F16A 88.7(8) . .
F18A C51 F16A 109.5(9) . .
F16 C51 F16A 31.3(5) . .
F17A C51 F16A 100.2(8) . .
F18 C51 F16A 129.0(8) . .
F17 C51 C48 115.0(6) . .
F18A C51 C48 115.2(7) . .
F16 C51 C48 114.5(5) . .
F17A C51 C48 112.0(6) . .
F18 C51 C48 109.4(8) . .
F16A C51 C48 110.3(4) . .
C57 C52 C53 114.8(2) . .
C57 C52 B1 122.3(2) . .
C53 C52 B1 122.5(2) . .
C54 C53 C52 122.5(2) . .
C54 C53 H53 118.7 . .
C52 C53 H53 118.7 . .
C55 C54 C53 121.0(3) . .
C55 C54 C58 119.1(3) . .
C53 C54 C58 120.0(3) . .
C56 C55 C54 117.9(3) . .
C56 C55 H55 121.1 . .
C54 C55 H55 121.1 . .
C55 C56 C57 121.1(3) . .
C55 C56 C59 119.7(3) . .
C57 C56 C59 119.1(3) . .
C56 C57 C52 122.7(3) . .
C56 C57 H57 118.6 . .
C52 C57 H57 118.6 . .
F19A C58 F21A 115.2(12) . .
F19A C58 F20 115.2(13) . .
F21A C58 F20 74.1(12) . .
F19A C58 F20A 101.3(13) . .
F21A C58 F20A 97.5(13) . .
F20 C58 F20A 23.8(18) . .
F19A C58 F19 12.7(16) . .
F21A C58 F19 123.5(9) . .
F20 C58 F19 106.7(12) . .
F20A C58 F19 90.3(12) . .
F19A C58 F21 86.3(12) . .
F21A C58 F21 41.2(9) . .
F20 C58 F21 113.1(13) . .
F20A C58 F21 134.0(11) . .
F19 C58 F21 98.5(10) . .
F19A C58 C54 115.9(10) . .
F21A C58 C54 116.0(5) . .
F20 C58 C54 113.8(8) . .
F20A C58 C54 107.5(10) . .
F19 C58 C54 114.4(7) . .
F21 C58 C54 109.4(5) . .
F23A C59 F22A 115.9(15) . .
F23A C59 F24 124.3(9) . .
F22A C59 F24 59.1(13) . .
F23A C59 F22 30(2) . .
F22A C59 F22 137.7(12) . .
F24 C59 F22 111.8(13) . .
F23A C59 F23 73.0(14) . .
F22A C59 F23 51.3(14) . .
F24 C59 F23 105.8(12) . .
F22 C59 F23 103.1(12) . .
F23A C59 F24A 102.3(14) . .
F22A C59 F24A 100.2(16) . .
F24 C59 F24A 41.6(13) . .
F22 C59 F24A 77.2(11) . .
F23 C59 F24A 138.0(8) . .
F23A C59 C56 116.4(8) . .
F22A C59 C56 111.3(8) . .
F24 C59 C56 115.5(6) . .
F22 C59 C56 109.3(10) . .
F23 C59 C56 110.6(7) . .
F24A C59 C56 108.6(7) . .
C61 C60 F30 122.6(16) . .
C61 C60 C62 117.3(10) . 2_666
F30 C60 C62 119.9(12) . 2_666
C60 C61 C62 120.8(14) . .
C60 C61 F30A 129.9(18) . .
C62 C61 F30A 109.1(12) . .
C61 C62 C60 121.9(9) . 2_666
C61 C62 H62 119.1 . .
C60 C62 H62 119.1 2_666 .

loop_
_geom_bond_atom_site_label_1
_geom_bond_atom_site_label_2
_geom_bond_distance
_geom_bond_site_symmetry_2
Rh1 H600 1.59(4) .
Rh1 H500 1.66(3) .
Rh1 H100 1.82(3) .
Rh1 H200 2.04(3) .
Rh1 P1 2.2461(6) .
Rh1 Rh3 2.7009(2) 2_557
Rh1 Rh2 2.7142(2) .
Rh1 Rh3 2.7209(2) .
Rh1 Rh2 2.7346(2) 2_557
Rh1 H100 1.82(3) .
Rh1 H200 2.04(3) .
Rh1 H500 1.66(3) .
Rh1 H600 1.59(4) .
Rh2 H200 1.38(3) .
Rh2 H300 1.70(3) .
Rh2 H400 1.85(4) .
Rh2 H600 1.93(4) 2_557
Rh2 P2 2.2450(6) .
Rh2 Rh3 2.7106(2) 2_557
Rh2 Rh3 2.7303(2) .
Rh2 Rh1 2.7346(2) 2_557
Rh2 H200 1.38(3) .
Rh2 H300 1.70(3) .
Rh2 H400 1.85(4) .
Rh3 H400 1.64(4) 2_557
Rh3 H100 1.66(3) .
Rh3 H500 1.86(3) 2_557
Rh3 H300 1.96(3) .
Rh3 P3 2.2444(6) .
Rh3 Rh1 2.7009(2) 2_557
Rh3 Rh2 2.7106(2) 2_557
Rh3 H100 1.66(3) .
Rh3 H300 1.96(3) .
P1 C1 1.843(3) .
P1 C4 1.849(3) .
P1 C7 1.858(3) .
P2 C16 1.854(2) .
P2 C13 1.855(3) .
P2 C10 1.855(3) .
P3 C19 1.842(3) .
P3 C22 1.847(2) .
P3 C25 1.854(2) .
C1 C2 1.536(4) .
C1 C3 1.538(4) .
C1 H1 1.0000 .
C2 H2A 0.9800 .
C2 H2B 0.9800 .
C2 H2C 0.9800 .
C3 H3A 0.9800 .
C3 H3B 0.9800 .
C3 H3C 0.9800 .
C4 C6 1.524(4) .
C4 C5 1.531(4) .
C4 H4 1.0000 .
C5 H5A 0.9800 .
C5 H5B 0.9800 .
C5 H5C 0.9800 .
C6 H6A 0.9800 .
C6 H6B 0.9800 .
C6 H6C 0.9800 .
C7 C9 1.533(4) .
C7 C8 1.534(3) .
C7 H7 1.0000 .
C8 H8A 0.9800 .
C8 H8B 0.9800 .
C8 H8C 0.9800 .
C9 H9A 0.9800 .
C9 H9B 0.9800 .
C9 H9C 0.9800 .
C10 C12 1.524(4) .
C10 C11 1.533(4) .
C10 H10 1.0000 .
C11 H11A 0.9800 .
C11 H11B 0.9800 .
C11 H11C 0.9800 .
C12 H12A 0.9800 .
C12 H12B 0.9800 .
C12 H12C 0.9800 .
C13 C14 1.533(4) .
C13 C15 1.536(4) .
C13 H13 1.0000 .
C14 H14A 0.9800 .
C14 H14B 0.9800 .
C14 H14C 0.9800 .
C15 H15A 0.9800 .
C15 H15B 0.9800 .
C15 H15C 0.9800 .
C16 C18 1.525(4) .
C16 C17 1.526(4) .
C16 H16 1.0000 .
C17 H17A 0.9800 .
C17 H17B 0.9800 .
C17 H17C 0.9800 .
C18 H18A 0.9800 .
C18 H18B 0.9800 .
C18 H18C 0.9800 .
C19 C21 1.527(4) .
C19 C20 1.533(4) .
C19 H19 1.0000 .
C20 H20A 0.9800 .
C20 H20B 0.9800 .
C20 H20C 0.9800 .
C21 H21A 0.9800 .
C21 H21B 0.9800 .
C21 H21C 0.9800 .
C22 C23 1.526(4) .
C22 C24 1.526(4) .
C22 H22 1.0000 .
C23 H23A 0.9800 .
C23 H23B 0.9800 .
C23 H23C 0.9800 .
C24 H24A 0.9800 .
C24 H24B 0.9800 .
C24 H24C 0.9800 .
C25 C26 1.527(4) .
C25 C27 1.540(4) .
C25 H25 1.0000 .
C26 H26A 0.9800 .
C26 H26B 0.9800 .
C26 H26C 0.9800 .
C27 H27A 0.9800 .
C27 H27B 0.9800 .
C27 H27C 0.9800 .
B1 C52 1.636(3) .
B1 C36 1.640(4) .
B1 C44 1.643(4) .
B1 C28 1.645(3) .
C28 C33 1.395(3) .
C28 C29 1.404(3) .
C29 C30 1.381(3) .
C29 H29 0.9500 .
C30 C31 1.386(3) .
C30 C34 1.499(3) .
C31 C32 1.388(3) .
C31 H31 0.9500 .
C32 C33 1.391(3) .
C32 C35 1.501(3) .
C33 H33 0.9500 .
C34 F3 1.313(4) .
C34 F1 1.320(3) .
C34 F2 1.338(3) .
C35 F4 1.322(3) .
C35 F5 1.333(3) .
C35 F6 1.343(3) .
C36 C37 1.394(3) .
C36 C41 1.408(4) .
C37 C38 1.394(4) .
C37 H37 0.9500 .
C38 C39 1.378(4) .
C38 C42 1.510(4) .
C39 C40 1.392(4) .
C39 H39 0.9500 .
C40 C41 1.385(4) .
C40 C43 1.504(4) .
C41 H41 0.9500 .
C42 F7 1.173(12) .
C42 F8 1.286(11) .
C42 F9A 1.289(12) .
C42 F9 1.324(9) .
C42 F8A 1.352(10) .
C42 F7A 1.444(10) .
C43 F12 1.308(5) .
C43 F10 1.320(4) .
C43 F11 1.331(6) .
C44 C45 1.401(3) .
C44 C49 1.402(3) .
C45 C46 1.392(3) .
C45 H45 0.9500 .
C46 C47 1.384(4) .
C46 C50 1.495(4) .
C47 C48 1.383(4) .
C47 H47 0.9500 .
C48 C49 1.392(3) .
C48 C51 1.500(4) .
C49 H49 0.9500 .
C50 F14A 1.259(8) .
C50 F13 1.282(11) .
C50 F15A 1.290(12) .
C50 F15 1.335(11) .
C50 F13A 1.350(13) .
C50 F14 1.396(9) .
C51 F17 1.274(13) .
C51 F18A 1.281(18) .
C51 F16 1.301(9) .
C51 F17A 1.338(14) .
C51 F18 1.36(2) .
C51 F16A 1.387(9) .
C52 C57 1.397(4) .
C52 C53 1.398(3) .
C53 C54 1.392(4) .
C53 H53 0.9500 .
C54 C55 1.382(4) .
C54 C58 1.498(5) .
C55 C56 1.368(4) .
C55 H55 0.9500 .
C56 C57 1.392(4) .
C56 C59 1.514(5) .
C57 H57 0.9500 .
C58 F19A 1.16(2) .
C58 F21A 1.231(8) .
C58 F20 1.292(15) .
C58 F20A 1.327(18) .
C58 F19 1.360(18) .
C58 F21 1.392(10) .
C59 F23A 1.222(15) .
C59 F22A 1.256(15) .
C59 F24 1.257(9) .
C59 F22 1.33(2) .
C59 F23 1.357(16) .
C59 F24A 1.378(14) .
C60 C61 1.254(11) .
C60 F30 1.337(16) .
C60 C62 1.467(13) 2_666
F30A C61 1.39(2) .
C61 C62 1.331(15) .
C62 C60 1.467(13) 2_666
C62 H62 0.9500 .
